data_2202851
loop_
_publ_author_name
'Khera, S.'
'Jolad, S. D.'
'Carducci, M. D.'
'Timmermann, B. N.'

_publ_section_title
;
 ({-})-Fern-7-en-3\a-ol from <i>Sebastiania brasiliensis</i>
;
_journal_issue 9
_journal_name_full 'Acta Crystallographica Section E'
_journal_page_first o1403
_journal_page_last o1404
_journal_paper_doi 10.1107/S1600536803018233
_journal_volume 59
_journal_year 2003
_chemical_formula_iupac 'C30 H50 O'
_chemical_formula_moiety 'C30 H50 O'
_chemical_formula_sum 'C30 H50 O'
_chemical_formula_weight 426.70
_chemical_melting_point .24E-238
_chemical_name_common fern-7en-3a-ol
_chemical_name_systematic
;
 ?
;
_space_group_IT_number 4
_symmetry_cell_setting monoclinic
_symmetry_space_group_name_Hall 'P 2yb'
_symmetry_space_group_name_H-M 'P 1 21 1'
_atom_sites_solution_hydrogens geom
_atom_sites_solution_primary direct
_atom_sites_solution_secondary difmap
_audit_creation_method SHELXL-97
_cell_angle_alpha 90.00
_cell_angle_beta 101.320(3)
_cell_angle_gamma 90.00
_cell_formula_units_Z 2
_cell_length_a 12.4234(18)
_cell_length_b 7.5526(11)
_cell_length_c 13.628(2)
_cell_measurement_reflns_used 4025
_cell_measurement_temperature 170(2)
_cell_measurement_theta_max 23.448
_cell_measurement_theta_min 2.4735
_cell_volume 1253.8(3)
_computing_cell_refinement SMART
_computing_data_collection 'SMART (Bruker, 1997)'
_computing_data_reduction 'SAINT (Bruker, 1997)'
_computing_molecular_graphics 'SHELXTL (Bruker, 1997)'
_computing_publication_material SHELXTL
_computing_structure_refinement 'SHELXL97 (Bruker, 1997)'
_computing_structure_solution 'SHELXS97 (Bruker, 1997)'
_diffrn_ambient_temperature 170(2)
_diffrn_measured_fraction_theta_full 0.978
_diffrn_measured_fraction_theta_max 0.978
_diffrn_measurement_device_type 'Bruker SMART CCD area-detector'
_diffrn_measurement_method '\f and \w'
_diffrn_radiation_monochromator graphite
_diffrn_radiation_source 'fine-focus sealed tube'
_diffrn_radiation_type MoK\a
_diffrn_radiation_wavelength 0.71073
_diffrn_reflns_av_R_equivalents 0.0358
_diffrn_reflns_av_sigmaI/netI 0.0296
_diffrn_reflns_limit_h_max 16
_diffrn_reflns_limit_h_min -16
_diffrn_reflns_limit_k_max 10
_diffrn_reflns_limit_k_min -10
_diffrn_reflns_limit_l_max 17
_diffrn_reflns_limit_l_min -18
_diffrn_reflns_number 15904
_diffrn_reflns_theta_full 28.31
_diffrn_reflns_theta_max 28.31
_diffrn_reflns_theta_min 1.52
_diffrn_standards_decay_% 0.2
_diffrn_standards_interval_time 800
_diffrn_standards_number 0
_exptl_absorpt_coefficient_mu 0.065
_exptl_absorpt_correction_T_max 0.9877
_exptl_absorpt_correction_T_min 0.9775
_exptl_absorpt_correction_type multi-scan
_exptl_absorpt_process_details '(SADABS; Sheldrick, 2000)'
_exptl_crystal_colour colorless
_exptl_crystal_density_diffrn 1.130
_exptl_crystal_density_method 'not measured'
_exptl_crystal_description parallelepiped
_exptl_crystal_F_000 476
_exptl_crystal_size_max 0.35
_exptl_crystal_size_mid 0.27
_exptl_crystal_size_min 0.19
_refine_diff_density_max 0.291
_refine_diff_density_min -0.212
_refine_ls_extinction_method none
_refine_ls_goodness_of_fit_ref 1.057
_refine_ls_hydrogen_treatment mixed
_refine_ls_matrix_type full
_refine_ls_number_parameters 427
_refine_ls_number_reflns 3278
_refine_ls_number_restraints 1
_refine_ls_restrained_S_all 1.056
_refine_ls_R_factor_all 0.0510
_refine_ls_R_factor_gt 0.0439
_refine_ls_shift/su_max 0.001
_refine_ls_shift/su_mean 0.000
_refine_ls_structure_factor_coef Fsqd
_refine_ls_weighting_details 'calc w = 1/[\s^2^(Fo^2^)+(0.0564P)^2^+0.2128P] where P = (Fo^2^+2Fc^2^)/3'
_refine_ls_weighting_scheme calc
_refine_ls_wR_factor_gt 0.0997
_refine_ls_wR_factor_ref 0.1030
_reflns_number_gt 2947
_reflns_number_total 3278
_reflns_threshold_expression I>2\s(I)
_cod_data_source_file om6160.cif
_cod_data_source_block I
_cod_depositor_comments
;
The following automatic conversions were performed:
'_symmetry_cell_setting' value 'Monoclinic' changed to 'monoclinic'
according to '/home/saulius/struct/CIF-dictionaries/cif_core.dic'
dictionary named 'cif_core.dic' version 2.4.1 from 2010-06-29.

Automatic conversion script
Id: cif_fix_enum 1527 2010-12-29 10:47:43Z saulius 

The following automatic conversions were performed:

'_symmetry_cell_setting' value 'Monoclinic' changed to 'monoclinic'
according to /home/saulius/struct/CIF-dictionaries/cif_core.dic
dictionary named 'cif_core.dic' version 2.4.1 from 2010-06-29.

Automatic conversion script
Id: cif_fix_values 1715 2011-07-08 13:25:40Z adriana 
;
_cod_original_sg_symbol_H-M 'P 21'
_cod_database_code 2202851
_cod_database_fobs_code 2202851

loop_
_symmetry_equiv_pos_as_xyz
'x, y, z'
'-x, y+1/2, -z'

loop_
_atom_site_label
_atom_site_fract_x
_atom_site_fract_y
_atom_site_fract_z
_atom_site_U_iso_or_equiv
_atom_site_adp_type
_atom_site_calc_flag
_atom_site_refinement_flags
_atom_site_occupancy
_atom_site_disorder_assembly
_atom_site_disorder_group
_atom_site_type_symbol
O1 1.40579(14) 0.6237(3) 0.89158(15) 0.0510(5) Uani d . 1 . . O
H1C 1.4412 0.5297 0.9071 0.076 Uiso calc R 1 . . H
C1 1.19096(19) 0.4868(3) 0.90714(18) 0.0311(5) Uani d . 1 . . C
H1A 1.221(2) 0.450(4) 0.847(2) 0.037 Uiso d . 1 . . H
H1B 1.146(2) 0.382(4) 0.922(2) 0.037 Uiso d . 1 . . H
C2 1.2852(2) 0.5247(4) 0.99506(19) 0.0369(6) Uani d . 1 . . C
H2A 1.254(2) 0.557(5) 1.058(2) 0.044 Uiso d . 1 . . H
H2B 1.327(2) 0.425(5) 1.004(2) 0.044 Uiso d . 1 . . H
C3 1.35494(19) 0.6777(4) 0.97270(18) 0.0336(5) Uani d . 1 . . C
H3 1.413(2) 0.704(4) 1.029(2) 0.040 Uiso d . 1 . . H
C4 1.28847(16) 0.8509(3) 0.94791(16) 0.0258(4) Uani d . 1 . . C
C5 1.18708(16) 0.8123(3) 0.86352(15) 0.0217(4) Uani d . 1 . . C
H5 1.221(2) 0.790(4) 0.8061(18) 0.026 Uiso d . 1 . . H
C6 1.11519(17) 0.9759(3) 0.83414(16) 0.0255(4) Uani d . 1 . . C
H6A 1.157(2) 1.067(4) 0.8076(18) 0.031 Uiso d . 1 . . H
H6B 1.096(2) 1.034(4) 0.8975(19) 0.031 Uiso d . 1 . . H
C7 1.01005(16) 0.9370(3) 0.76111(15) 0.0233(4) Uani d . 1 . . C
H7 0.967(2) 1.039(4) 0.7398(18) 0.028 Uiso d . 1 . . H
C8 0.97350(17) 0.7761(3) 0.73325(14) 0.0197(4) Uani d . 1 . . C
C9 1.04349(16) 0.6136(3) 0.77089(16) 0.0220(4) Uani d . 1 . . C
H9 1.0982(19) 0.602(4) 0.7289(18) 0.026 Uiso d . 1 . . H
C10 1.11547(16) 0.6477(3) 0.87714(15) 0.0216(4) Uani d . 1 . . C
C11 0.9784(2) 0.4394(3) 0.76279(18) 0.0302(5) Uani d . 1 . . C
H11A 0.941(2) 0.428(4) 0.818(2) 0.036 Uiso d . 1 . . H
H11B 1.028(2) 0.340(4) 0.773(2) 0.036 Uiso d . 1 . . H
C12 0.89420(19) 0.4119(3) 0.66383(17) 0.0277(5) Uani d . 1 . . C
H12A 0.917(2) 0.319(4) 0.625(2) 0.033 Uiso d . 1 . . H
H12B 0.824(2) 0.367(4) 0.6792(19) 0.033 Uiso d . 1 . . H
C13 0.86880(16) 0.5793(3) 0.59792(14) 0.0207(4) Uani d . 1 . . C
C14 0.86016(15) 0.7426(3) 0.66738(15) 0.0195(4) Uani d . 1 . . C
C15 0.81611(16) 0.9046(3) 0.60218(15) 0.0211(4) Uani d . 1 . . C
H15A 0.8088(19) 1.003(4) 0.6475(18) 0.025 Uiso d . 1 . . H
H15B 0.871(2) 0.937(4) 0.5645(17) 0.025 Uiso d . 1 . . H
C16 0.70575(17) 0.8726(3) 0.52982(16) 0.0235(4) Uani d . 1 . . C
H16A 0.689(2) 0.975(4) 0.492(2) 0.028 Uiso d . 1 . . H
H16B 0.649(2) 0.852(4) 0.5701(18) 0.028 Uiso d . 1 . . H
C17 0.71043(16) 0.7145(3) 0.45998(15) 0.0203(4) Uani d . 1 . . C
C18 0.75713(17) 0.5554(3) 0.52701(15) 0.0219(4) Uani d . 1 . . C
H18 0.7031(19) 0.543(4) 0.5713(18) 0.026 Uiso d . 1 . . H
C19 0.7379(2) 0.3959(3) 0.45675(18) 0.0321(5) Uani d . 1 . . C
H19A 0.793(2) 0.387(4) 0.418(2) 0.038 Uiso d . 1 . . H
H19B 0.738(2) 0.285(5) 0.487(2) 0.038 Uiso d . 1 . . H
C20 0.6246(2) 0.4369(3) 0.39086(17) 0.0317(5) Uani d . 1 . . C
H20A 0.625(2) 0.419(4) 0.322(2) 0.038 Uiso d . 1 . . H
H20B 0.565(2) 0.360(4) 0.405(2) 0.038 Uiso d . 1 . . H
C21 0.59718(16) 0.6344(3) 0.40981(15) 0.0234(4) Uani d . 1 . . C
H21 0.5518(19) 0.639(4) 0.4634(18) 0.028 Uiso d . 1 . . H
C22 0.52988(18) 0.7246(3) 0.31581(16) 0.0275(5) Uani d . 1 . . C
H22 0.570(2) 0.715(4) 0.263(2) 0.033 Uiso d . 1 . . H
C23 1.2616(2) 0.9247(4) 1.04572(17) 0.0308(5) Uani d . 1 . . C
H23A 1.221(2) 1.033(4) 1.034(2) 0.037 Uiso d . 1 . . H
H23B 1.327(2) 0.962(4) 1.091(2) 0.037 Uiso d . 1 . . H
H23C 1.220(2) 0.841(4) 1.079(2) 0.037 Uiso d . 1 . . H
C24 1.36140(19) 0.9912(4) 0.9116(2) 0.0381(6) Uani d . 1 . . C
H24A 1.375(2) 0.967(4) 0.845(2) 0.046 Uiso d . 1 . . H
H24B 1.324(2) 1.115(5) 0.907(2) 0.046 Uiso d . 1 . . H
H24C 1.431(2) 1.000(4) 0.963(2) 0.046 Uiso d . 1 . . H
C25 1.04205(18) 0.6771(3) 0.95397(17) 0.0279(5) Uani d . 1 . . C
H25A 0.990(2) 0.584(4) 0.9500(19) 0.034 Uiso d . 1 . . H
H25B 1.084(2) 0.677(4) 1.020(2) 0.034 Uiso d . 1 . . H
H25C 1.002(2) 0.785(4) 0.9427(19) 0.034 Uiso d . 1 . . H
C26 0.96283(17) 0.6049(3) 0.54017(17) 0.0252(4) Uani d . 1 . . C
H26A 1.030(2) 0.558(4) 0.5769(18) 0.030 Uiso d . 1 . . H
H26B 0.9486(19) 0.538(4) 0.4752(19) 0.030 Uiso d . 1 . . H
H26C 0.972(2) 0.721(4) 0.5256(19) 0.030 Uiso d . 1 . . H
C27 0.78122(18) 0.7102(3) 0.74065(17) 0.0280(5) Uani d . 1 . . C
H27A 0.708(2) 0.688(4) 0.7058(19) 0.034 Uiso d . 1 . . H
H27B 0.779(2) 0.817(4) 0.782(2) 0.034 Uiso d . 1 . . H
H27C 0.805(2) 0.611(4) 0.785(2) 0.034 Uiso d . 1 . . H
C28 0.77462(19) 0.7631(3) 0.37817(17) 0.0273(5) Uani d . 1 . . C
H28A 0.787(2) 0.663(4) 0.337(2) 0.033 Uiso d . 1 . . H
H28B 0.732(2) 0.853(4) 0.3342(19) 0.033 Uiso d . 1 . . H
H28C 0.846(2) 0.810(4) 0.4057(19) 0.033 Uiso d . 1 . . H
C29 0.4211(2) 0.6248(5) 0.2819(2) 0.0460(7) Uani d . 1 . . C
H29A 0.436(3) 0.493(5) 0.272(3) 0.055 Uiso d . 1 . . H
H29B 0.377(3) 0.632(5) 0.334(2) 0.055 Uiso d . 1 . . H
H29C 0.379(3) 0.678(5) 0.223(2) 0.055 Uiso d . 1 . . H
C30 0.5061(2) 0.9195(4) 0.33158(19) 0.0366(6) Uani d . 1 . . C
H30A 0.457(2) 0.967(4) 0.273(2) 0.044 Uiso d . 1 . . H
H30B 0.473(2) 0.941(4) 0.390(2) 0.044 Uiso d . 1 . . H
H30C 0.573(2) 0.997(4) 0.348(2) 0.044 Uiso d . 1 . . H

loop_
_atom_site_aniso_label
_atom_site_aniso_U_11
_atom_site_aniso_U_22
_atom_site_aniso_U_33
_atom_site_aniso_U_12
_atom_site_aniso_U_13
_atom_site_aniso_U_23
O1 0.0347(9) 0.0695(14) 0.0480(11) 0.0208(10) 0.0064(8) -0.0156(10)
C1 0.0330(12) 0.0234(11) 0.0322(12) 0.0074(10) -0.0049(10) 0.0001(9)
C2 0.0370(13) 0.0315(13) 0.0350(13) 0.0102(10) -0.0106(11) 0.0002(10)
C3 0.0247(10) 0.0443(14) 0.0280(11) 0.0076(10) -0.0039(9) -0.0055(10)
C4 0.0210(9) 0.0329(12) 0.0223(10) -0.0011(9) 0.0009(8) -0.0001(9)
C5 0.0201(9) 0.0263(10) 0.0184(9) -0.0022(8) 0.0031(8) -0.0010(8)
C6 0.0272(10) 0.0193(10) 0.0272(10) -0.0063(8) -0.0010(9) 0.0007(8)
C7 0.0220(9) 0.0194(10) 0.0258(10) 0.0011(8) -0.0017(8) 0.0029(8)
C8 0.0205(9) 0.0184(9) 0.0198(9) 0.0017(7) 0.0031(7) 0.0015(8)
C9 0.0215(9) 0.0178(9) 0.0249(10) 0.0013(8) 0.0004(8) -0.0005(8)
C10 0.0212(9) 0.0192(10) 0.0224(9) 0.0019(8) -0.0004(7) 0.0010(8)
C11 0.0340(12) 0.0190(11) 0.0324(11) -0.0015(9) -0.0064(9) 0.0065(9)
C12 0.0327(11) 0.0163(10) 0.0307(11) -0.0023(9) -0.0021(9) 0.0016(9)
C13 0.0226(9) 0.0163(9) 0.0219(9) -0.0004(7) 0.0011(8) -0.0004(7)
C14 0.0182(9) 0.0169(9) 0.0225(9) -0.0016(7) 0.0020(7) -0.0010(7)
C15 0.0213(9) 0.0149(10) 0.0256(10) -0.0003(7) 0.0012(8) -0.0011(8)
C16 0.0227(10) 0.0204(10) 0.0254(11) 0.0026(8) 0.0001(8) -0.0029(8)
C17 0.0188(9) 0.0207(10) 0.0215(9) -0.0024(7) 0.0046(7) -0.0007(8)
C18 0.0241(10) 0.0184(9) 0.0228(10) -0.0034(8) 0.0039(8) -0.0014(8)
C19 0.0378(12) 0.0197(11) 0.0337(12) -0.0025(9) -0.0053(10) -0.0045(9)
C20 0.0366(12) 0.0281(12) 0.0265(11) -0.0093(10) -0.0039(9) -0.0026(10)
C21 0.0220(9) 0.0268(11) 0.0206(9) -0.0047(8) 0.0021(8) 0.0000(8)
C22 0.0256(10) 0.0339(12) 0.0216(10) -0.0037(9) 0.0014(8) 0.0013(9)
C23 0.0314(11) 0.0362(13) 0.0222(10) 0.0003(10) -0.0013(9) -0.0032(10)
C24 0.0256(11) 0.0539(17) 0.0330(12) -0.0134(12) 0.0011(10) -0.0003(12)
C25 0.0290(11) 0.0289(12) 0.0264(10) -0.0033(9) 0.0067(9) 0.0037(9)
C26 0.0219(10) 0.0255(11) 0.0278(10) 0.0044(8) 0.0041(8) -0.0031(9)
C27 0.0239(10) 0.0347(12) 0.0257(10) -0.0025(9) 0.0055(9) -0.0012(10)
C28 0.0269(10) 0.0301(12) 0.0260(10) -0.0028(9) 0.0082(9) 0.0020(9)
C29 0.0352(13) 0.0601(19) 0.0351(13) -0.0152(13) -0.0118(11) 0.0150(14)
C30 0.0336(12) 0.0429(14) 0.0299(12) 0.0111(11) -0.0022(10) 0.0005(11)

loop_
_atom_type_symbol
_atom_type_description
_atom_type_scat_dispersion_real
_atom_type_scat_dispersion_imag
_atom_type_scat_source
C C 0.0033 0.0016 'International Tables Vol C Tables 4.2.6.8 and 6.1.1.4'
H H 0.0000 0.0000 'International Tables Vol C Tables 4.2.6.8 and 6.1.1.4'
O O 0.0106 0.0060 'International Tables Vol C Tables 4.2.6.8 and 6.1.1.4'

loop_
_geom_angle_atom_site_label_1
_geom_angle_atom_site_label_2
_geom_angle_atom_site_label_3
_geom_angle
C3 O1 H1C 109.5
C2 C1 C10 113.1(2)
C2 C1 H1A 110.1(15)
C10 C1 H1A 107.7(17)
C2 C1 H1B 111.3(15)
C10 C1 H1B 109.5(16)
H1A C1 H1B 105(2)
C3 C2 C1 111.5(2)
C3 C2 H2A 108.2(19)
C1 C2 H2A 109.7(16)
C3 C2 H2B 109(2)
C1 C2 H2B 106.2(19)
H2A C2 H2B 112(3)
O1 C3 C2 107.1(2)
O1 C3 C4 111.6(2)
C2 C3 C4 112.82(18)
O1 C3 H3 107.4(17)
C2 C3 H3 111.2(18)
C4 C3 H3 106.5(19)
C24 C4 C23 105.7(2)
C24 C4 C3 109.24(19)
C23 C4 C3 108.29(18)
C24 C4 C5 109.46(18)
C23 C4 C5 115.19(17)
C3 C4 C5 108.81(18)
C6 C5 C4 112.83(18)
C6 C5 C10 110.92(16)
C4 C5 C10 117.29(17)
C6 C5 H5 104.7(15)
C4 C5 H5 101.9(14)
C10 C5 H5 107.9(16)
C7 C6 C5 113.62(18)
C7 C6 H6A 110.4(15)
C5 C6 H6A 109.9(16)
C7 C6 H6B 108.5(14)
C5 C6 H6B 110.1(15)
H6A C6 H6B 104(2)
C8 C7 C6 124.83(19)
C8 C7 H7 121.1(16)
C6 C7 H7 113.9(16)
C7 C8 C9 119.87(18)
C7 C8 C14 122.80(18)
C9 C8 C14 117.28(17)
C8 C9 C11 113.94(16)
C8 C9 C10 111.15(17)
C11 C9 C10 113.84(17)
C8 C9 H9 106.8(16)
C11 C9 H9 107.4(16)
C10 C9 H9 102.7(14)
C25 C10 C1 110.20(18)
C25 C10 C5 113.29(18)
C1 C10 C5 109.18(17)
C25 C10 C9 110.28(17)
C1 C10 C9 108.83(17)
C5 C10 C9 104.86(16)
C9 C11 C12 115.65(18)
C9 C11 H11A 110.2(18)
C12 C11 H11A 108.8(16)
C9 C11 H11B 110.3(17)
C12 C11 H11B 108.8(17)
H11A C11 H11B 102(2)
C13 C12 C11 114.94(18)
C13 C12 H12A 109.4(17)
C11 C12 H12A 110.7(16)
C13 C12 H12B 108.3(16)
C11 C12 H12B 109.4(15)
H12A C12 H12B 103(2)
C18 C13 C26 111.96(16)
C18 C13 C12 108.97(16)
C26 C13 C12 108.06(17)
C18 C13 C14 108.10(16)
C26 C13 C14 110.91(16)
C12 C13 C14 108.78(16)
C8 C14 C15 112.69(16)
C8 C14 C27 105.85(16)
C15 C14 C27 107.30(17)
C8 C14 C13 108.57(15)
C15 C14 C13 109.45(16)
C27 C14 C13 113.01(17)
C16 C15 C14 114.39(17)
C16 C15 H15A 109.9(14)
C14 C15 H15A 107.6(15)
C16 C15 H15B 109.4(14)
C14 C15 H15B 107.3(15)
H15A C15 H15B 108(2)
C17 C16 C15 112.40(17)
C17 C16 H16A 109.7(17)
C15 C16 H16A 107.3(16)
C17 C16 H16B 109.8(16)
C15 C16 H16B 108.3(14)
H16A C16 H16B 109(2)
C16 C17 C28 110.60(18)
C16 C17 C18 107.02(16)
C28 C17 C18 115.14(18)
C16 C17 C21 115.63(17)
C28 C17 C21 109.04(17)
C18 C17 C21 99.13(16)
C19 C18 C13 119.81(18)
C19 C18 C17 104.31(16)
C13 C18 C17 117.79(16)
C19 C18 H18 105.3(15)
C13 C18 H18 105.3(13)
C17 C18 H18 102.3(15)
C18 C19 C20 102.65(19)
C18 C19 H19A 111.4(18)
C20 C19 H19A 111.7(17)
C18 C19 H19B 116.1(18)
C20 C19 H19B 110.8(18)
H19A C19 H19B 104(2)
C19 C20 C21 107.34(18)
C19 C20 H20A 111.5(17)
C21 C20 H20A 110.2(19)
C19 C20 H20B 113.6(16)
C21 C20 H20B 109.7(18)
H20A C20 H20B 104(2)
C22 C21 C17 119.18(18)
C22 C21 C20 112.57(18)
C17 C21 C20 103.63(17)
C22 C21 H21 107.3(14)
C17 C21 H21 104.6(14)
C20 C21 H21 109.0(16)
C30 C22 C29 109.4(2)
C30 C22 C21 113.40(19)
C29 C22 C21 109.5(2)
C30 C22 H22 108.9(18)
C29 C22 H22 107.3(16)
C21 C22 H22 108.1(16)
C4 C23 H23A 111.5(16)
C4 C23 H23B 111.2(16)
H23A C23 H23B 102(2)
C4 C23 H23C 112.9(17)
H23A C23 H23C 108(2)
H23B C23 H23C 110(2)
C4 C24 H24A 113.2(19)
C4 C24 H24B 110.6(17)
H24A C24 H24B 106(2)
C4 C24 H24C 107.6(18)
H24A C24 H24C 112(2)
H24B C24 H24C 107(3)
C10 C25 H25A 110.1(16)
C10 C25 H25B 111.2(16)
H25A C25 H25B 107(2)
C10 C25 H25C 112.2(16)
H25A C25 H25C 107(2)
H25B C25 H25C 109(2)
C13 C26 H26A 111.2(15)
C13 C26 H26B 111.6(14)
H26A C26 H26B 105(2)
C13 C26 H26C 111.8(16)
H26A C26 H26C 110(2)
H26B C26 H26C 107(2)
C14 C27 H27A 111.7(15)
C14 C27 H27B 109.6(16)
H27A C27 H27B 107(2)
C14 C27 H27C 111.4(15)
H27A C27 H27C 109(2)
H27B C27 H27C 108(2)
C17 C28 H28A 113.3(16)
C17 C28 H28B 107.9(15)
H28A C28 H28B 108(2)
C17 C28 H28C 112.0(15)
H28A C28 H28C 106(2)
H28B C28 H28C 109(2)
C22 C29 H29A 110.2(18)
C22 C29 H29B 109.8(19)
H29A C29 H29B 107(3)
C22 C29 H29C 111(2)
H29A C29 H29C 112(3)
H29B C29 H29C 107(3)
C22 C30 H30A 110.2(19)
C22 C30 H30B 113.7(19)
H30A C30 H30B 108(2)
C22 C30 H30C 114.8(18)
H30A C30 H30C 109(3)
H30B C30 H30C 100(2)

loop_
_geom_bond_atom_site_label_1
_geom_bond_atom_site_label_2
_geom_bond_site_symmetry_2
_geom_bond_distance
_geom_bond_publ_flag
O1 C3 . 1.436(3) ?
O1 H1C . 0.8400 ?
C1 C2 . 1.529(3) ?
C1 C10 . 1.541(3) ?
C1 H1A . 1.00(3) ?
C1 H1B . 1.01(3) ?
C2 C3 . 1.510(4) ?
C2 H2A . 1.03(3) ?
C2 H2B . 0.91(3) ?
C3 C4 . 1.549(3) ?
C3 H3 . 0.97(3) ?
C4 C24 . 1.538(3) ?
C4 C23 . 1.541(3) ?
C4 C5 . 1.557(3) ?
C5 C6 . 1.531(3) ?
C5 C10 . 1.561(3) ?
C5 H5 . 0.98(2) ?
C6 C7 . 1.508(3) ?
C6 H6A . 0.97(3) ?
C6 H6B . 1.04(3) ?
C7 C8 . 1.326(3) ?
C7 H7 . 0.95(3) ?
C8 C9 . 1.533(3) ?
C8 C14 . 1.535(3) ?
C9 C11 . 1.537(3) ?
C9 C10 . 1.567(3) ?
C9 H9 . 0.98(2) ?
C10 C25 . 1.534(3) ?
C11 C12 . 1.550(3) ?
C11 H11A . 0.96(3) ?
C11 H11B . 0.97(3) ?
C12 C13 . 1.547(3) ?
C12 H12A . 0.95(3) ?
C12 H12B . 1.00(3) ?
C13 C18 . 1.538(3) ?
C13 C26 . 1.543(3) ?
C13 C14 . 1.571(3) ?
C14 C15 . 1.548(3) ?
C14 C27 . 1.550(3) ?
C15 C16 . 1.543(3) ?
C15 H15A . 0.98(3) ?
C15 H15B . 0.96(2) ?
C16 C17 . 1.535(3) ?
C16 H16A . 0.93(3) ?
C16 H16B . 0.99(3) ?
C17 C28 . 1.537(3) ?
C17 C18 . 1.551(3) ?
C17 C21 . 1.560(3) ?
C18 C19 . 1.528(3) ?
C18 H18 . 0.99(2) ?
C19 C20 . 1.545(3) ?
C19 H19A . 0.95(3) ?
C19 H19B . 0.93(3) ?
C20 C21 . 1.563(3) ?
C20 H20A . 0.94(3) ?
C20 H20B . 0.98(3) ?
C21 C22 . 1.544(3) ?
C21 H21 . 1.01(2) ?
C22 C30 . 1.526(4) ?
C22 C29 . 1.537(3) ?
C22 H22 . 0.96(3) ?
C23 H23A . 0.96(3) ?
C23 H23B . 0.96(3) ?
C23 H23C . 0.98(3) ?
C24 H24A . 0.98(3) ?
C24 H24B . 1.04(4) ?
C24 H24C . 0.99(3) ?
C25 H25A . 0.95(3) ?
C25 H25B . 0.95(3) ?
C25 H25C . 0.95(3) ?
C26 H26A . 0.96(3) ?
C26 H26B . 1.00(3) ?
C26 H26C . 0.91(3) ?
C27 H27A . 0.96(3) ?
C27 H27B . 0.99(3) ?
C27 H27C . 0.97(3) ?
C28 H28A . 0.97(3) ?
C28 H28B . 0.99(3) ?
C28 H28C . 0.96(3) ?
C29 H29A . 1.03(4) ?
C29 H29B . 0.98(3) ?
C29 H29C . 0.96(3) ?
C30 H30A . 0.97(3) ?
C30 H30B . 0.98(3) ?
C30 H30C . 1.00(3) ?

loop_
_geom_hbond_atom_site_label_D
_geom_hbond_atom_site_label_H
_geom_hbond_atom_site_label_A
_geom_hbond_site_symmetry_A
_geom_hbond_distance_DH
_geom_hbond_distance_HA
_geom_hbond_distance_DA
_geom_hbond_angle_DHA
C24 H24C O1 2_857 0.99(3) 2.72(3) 3.677(3) 162(3)

loop_
_geom_torsion_atom_site_label_1
_geom_torsion_atom_site_label_2
_geom_torsion_atom_site_label_3
_geom_torsion_atom_site_label_4
_geom_torsion
C10 C1 C2 C3 -57.7(3)
C1 C2 C3 O1 -64.7(2)
C1 C2 C3 C4 58.5(3)
O1 C3 C4 C24 -51.2(2)
C2 C3 C4 C24 -171.90(19)
O1 C3 C4 C23 -165.9(2)
C2 C3 C4 C23 73.4(2)
O1 C3 C4 C5 68.2(2)
C2 C3 C4 C5 -52.4(2)
C24 C4 C5 C6 -61.2(2)
C23 C4 C5 C6 57.7(3)
C3 C4 C5 C6 179.52(18)
C24 C4 C5 C10 168.07(19)
C23 C4 C5 C10 -73.0(3)
C3 C4 C5 C10 48.8(2)
C4 C5 C6 C7 -173.43(17)
C10 C5 C6 C7 -39.5(2)
C5 C6 C7 C8 8.4(3)
C6 C7 C8 C9 -4.0(3)
C6 C7 C8 C14 173.30(19)
C7 C8 C9 C11 160.8(2)
C14 C8 C9 C11 -16.6(3)
C7 C8 C9 C10 30.6(3)
C14 C8 C9 C10 -146.84(17)
C2 C1 C10 C25 -74.5(3)
C2 C1 C10 C5 50.6(3)
C2 C1 C10 C9 164.5(2)
C6 C5 C10 C25 -56.5(2)
C4 C5 C10 C25 75.2(2)
C6 C5 C10 C1 -179.70(17)
C4 C5 C10 C1 -48.1(2)
C6 C5 C10 C9 63.8(2)
C4 C5 C10 C9 -164.54(17)
C8 C9 C10 C25 63.8(2)
C11 C9 C10 C25 -66.5(2)
C8 C9 C10 C1 -175.22(17)
C11 C9 C10 C1 54.5(2)
C8 C9 C10 C5 -58.5(2)
C11 C9 C10 C5 171.22(18)
C8 C9 C11 C12 43.2(3)
C10 C9 C11 C12 172.0(2)
C9 C11 C12 C13 -13.2(3)
C11 C12 C13 C18 -158.3(2)
C11 C12 C13 C26 79.8(2)
C11 C12 C13 C14 -40.7(3)
C7 C8 C14 C15 24.4(3)
C9 C8 C14 C15 -158.26(17)
C7 C8 C14 C27 -92.6(2)
C9 C8 C14 C27 84.8(2)
C7 C8 C14 C13 145.8(2)
C9 C8 C14 C13 -36.8(2)
C18 C13 C14 C8 -175.90(16)
C26 C13 C14 C8 -52.8(2)
C12 C13 C14 C8 65.9(2)
C18 C13 C14 C15 -52.5(2)
C26 C13 C14 C15 70.6(2)
C12 C13 C14 C15 -170.71(16)
C18 C13 C14 C27 67.0(2)
C26 C13 C14 C27 -169.91(17)
C12 C13 C14 C27 -51.2(2)
C8 C14 C15 C16 176.26(17)
C27 C14 C15 C16 -67.6(2)
C13 C14 C15 C16 55.3(2)
C14 C15 C16 C17 -56.2(2)
C15 C16 C17 C28 -74.6(2)
C15 C16 C17 C18 51.6(2)
C15 C16 C17 C21 160.91(18)
C26 C13 C18 C19 63.0(2)
C12 C13 C18 C19 -56.5(3)
C14 C13 C18 C19 -174.56(19)
C26 C13 C18 C17 -65.6(2)
C12 C13 C18 C17 174.90(18)
C14 C13 C18 C17 56.8(2)
C16 C17 C18 C19 168.81(17)
C28 C17 C18 C19 -67.8(2)
C21 C17 C18 C19 48.3(2)
C16 C17 C18 C13 -55.6(2)
C28 C17 C18 C13 67.8(2)
C21 C17 C18 C13 -176.08(17)
C13 C18 C19 C20 -172.57(19)
C17 C18 C19 C20 -38.1(2)
C18 C19 C20 C21 12.6(2)
C16 C17 C21 C22 81.3(2)
C28 C17 C21 C22 -44.1(3)
C18 C17 C21 C22 -164.80(19)
C16 C17 C21 C20 -152.75(18)
C28 C17 C21 C20 81.9(2)
C18 C17 C21 C20 -38.80(19)
C19 C20 C21 C22 147.0(2)
C19 C20 C21 C17 16.9(2)
C17 C21 C22 C30 -56.2(3)
C20 C21 C22 C30 -177.8(2)
C17 C21 C22 C29 -178.7(2)
C20 C21 C22 C29 59.7(3)

loop_
_cod_related_entry_id
_cod_related_entry_database
_cod_related_entry_code
1 ChemSpider 8821476
